data_7112724
loop_
_publ_author_name
'Rajesh, Stephen Michael'
'Perumal, Subbu'
'Men\'endez, J. Carlos'
'Yogeeswari, Perumal'
'Sriram, Dharmarajan'

_publ_section_title
;
 Antimycobacterial activity of spirooxindolo-pyrrolidine, pyrrolizine and
 pyrrolothiazole hybrids obtained by a three-component regio- and
 stereoselective 1,3-dipolar cycloaddition
;
_journal_issue 7
_journal_name_full MedChemComm
_journal_page_first 626
_journal_paper_doi 10.1039/c0md00239a
_journal_volume 2
_journal_year 2011
_chemical_formula_moiety 'C22 H23 N3 O5'
_chemical_formula_sum 'C22 H23 N3 O5'
_chemical_formula_weight 409.43
_chemical_name_systematic
;
?
;
_space_group_IT_number 14
_symmetry_cell_setting monoclinic
_symmetry_space_group_name_Hall '-P 2yab'
_symmetry_space_group_name_H-M 'P 1 21/a 1'
_atom_sites_solution_hydrogens geom
_atom_sites_solution_primary direct
_atom_sites_solution_secondary difmap
_audit_creation_method SHELXL-97
_cell_angle_alpha 90.000(5)
_cell_angle_beta 91.333(5)
_cell_angle_gamma 90.000(5)
_cell_formula_units_Z 4
_cell_length_a 9.676(5)
_cell_length_b 14.400(5)
_cell_length_c 14.309(5)
_cell_measurement_reflns_used 25
_cell_measurement_temperature 293(2)
_cell_measurement_theta_max 25
_cell_measurement_theta_min 2
_cell_volume 1993.2(14)
_computing_cell_refinement 'CAD4 Express (Enraf Nonius, (1994)'
_computing_data_collection 'CAD4 Express (Enraf Nonius, (1994)'
_computing_data_reduction 'XCAD4 (Harms & Wocadlo, 1996)'
_computing_molecular_graphics 'PLATON (Spek, 2009)'
_computing_publication_material SHELXL-97
_computing_structure_refinement 'SHELXL-97 (Sheldrick, 2008)'
_computing_structure_solution 'SHELXS-97 (Sheldrick, 2008)'
_diffrn_ambient_temperature 293(2)
_diffrn_measured_fraction_theta_full 1.000
_diffrn_measured_fraction_theta_max 1.000
_diffrn_measurement_device_type MACH3-Nonius
_diffrn_measurement_method \w-2\q
_diffrn_radiation_monochromator graphite
_diffrn_radiation_source 'fine-focus sealed tube'
_diffrn_radiation_type MoK\a
_diffrn_radiation_wavelength 0.71073
_diffrn_reflns_av_R_equivalents 0.0390
_diffrn_reflns_av_sigmaI/netI 0.0424
_diffrn_reflns_limit_h_max 11
_diffrn_reflns_limit_h_min -1
_diffrn_reflns_limit_k_max 17
_diffrn_reflns_limit_k_min -17
_diffrn_reflns_limit_l_max 16
_diffrn_reflns_limit_l_min -16
_diffrn_reflns_number 8147
_diffrn_reflns_theta_full 24.97
_diffrn_reflns_theta_max 24.97
_diffrn_reflns_theta_min 2.01
_diffrn_standards_decay_% 0
_diffrn_standards_interval_time 60
_diffrn_standards_number 3
_exptl_absorpt_coefficient_mu 0.098
_exptl_absorpt_correction_T_max 0.9630
_exptl_absorpt_correction_T_min 0.9490
_exptl_absorpt_correction_type psi-scan
_exptl_absorpt_process_details '(North et al., 1968)'
_exptl_crystal_colour colourless
_exptl_crystal_density_diffrn 1.364
_exptl_crystal_density_method 'not measured'
_exptl_crystal_description block
_exptl_crystal_F_000 864
_exptl_crystal_size_max 0.18
_exptl_crystal_size_mid 0.15
_exptl_crystal_size_min 0.13
_refine_diff_density_max 0.342
_refine_diff_density_min -0.191
_refine_diff_density_rms 0.044
_refine_ls_extinction_method none
_refine_ls_goodness_of_fit_ref 1.018
_refine_ls_matrix_type full
_refine_ls_number_parameters 275
_refine_ls_number_reflns 3500
_refine_ls_number_restraints 0
_refine_ls_restrained_S_all 1.018
_refine_ls_R_factor_all 0.0820
_refine_ls_R_factor_gt 0.0492
_refine_ls_shift/su_max 0.000
_refine_ls_shift/su_mean 0.000
_refine_ls_structure_factor_coef Fsqd
_refine_ls_weighting_details 'calc w=1/[\s^2^(Fo^2^)+(0.0618P)^2^+0.2249P] where P=(Fo^2^+2Fc^2^)/3'
_refine_ls_weighting_scheme calc
_refine_ls_wR_factor_gt 0.1258
_refine_ls_wR_factor_ref 0.1421
_reflns_number_gt 2384
_reflns_number_total 3500
_reflns_threshold_expression >2sigma(I)
_cod_data_source_file c0md00239a.txt
_cod_data_source_block 4mepr
_cod_original_sg_symbol_H-M 'P 21/a'
_cod_database_code 7112724

loop_
_symmetry_equiv_pos_as_xyz
'x, y, z'
'-x+1/2, y+1/2, -z'
'-x, -y, -z'
'x-1/2, -y-1/2, z'

loop_
_atom_site_label
_atom_site_type_symbol
_atom_site_fract_x
_atom_site_fract_y
_atom_site_fract_z
_atom_site_U_iso_or_equiv
_atom_site_adp_type
_atom_site_occupancy
_atom_site_symmetry_multiplicity
_atom_site_calc_flag
_atom_site_refinement_flags
O1 O 0.20067(17) 0.40556(12) 0.90587(11) 0.0479(5) Uani 1 1 d .
O2 O 0.41309(18) 0.57424(12) 0.58361(10) 0.0468(5) Uani 1 1 d .
C3 C 0.3372(2) 0.42465(14) 0.89132(14) 0.0347(5) Uani 1 1 d .
N1A N 0.3878(2) 0.41689(14) 0.56370(14) 0.0416(5) Uani 1 1 d .
C5 C 0.2455(2) 0.52696(13) 0.76168(13) 0.0282(5) Uani 1 1 d .
H5 H 0.1611 0.5109 0.7946 0.034 Uiso 1 1 calc R
C2A C 0.3647(2) 0.48847(14) 0.81980(13) 0.0306(5) Uani 1 1 d .
C1A C 0.2392(2) 0.63022(14) 0.74358(14) 0.0343(5) Uani 1 1 d .
H1A H 0.3314 0.6518 0.7267 0.041 Uiso 1 1 calc R
O1A O 0.2035(3) 0.76919(14) 0.81938(16) 0.0929(9) Uani 1 1 d .
C9 C 0.5803(3) 0.41128(17) 0.92692(16) 0.0449(6) Uani 1 1 d .
H9 H 0.6520 0.3854 0.9627 0.054 Uiso 1 1 calc R
N4A N 0.12081(19) 0.54784(13) 0.61667(11) 0.0362(5) Uani 1 1 d .
C12 C 0.5007(2) 0.51213(15) 0.80440(15) 0.0357(5) Uani 1 1 d .
H12 H 0.5205 0.5547 0.7576 0.043 Uiso 1 1 calc R
C13 C 0.2057(2) 0.38362(15) 0.65597(14) 0.0333(5) Uani 1 1 d .
O2A O 0.1388(2) 0.64750(14) 0.89024(13) 0.0735(7) Uani 1 1 d .
C15 C 0.1393(3) 0.64259(16) 0.65761(15) 0.0411(6) Uani 1 1 d .
H15 H 0.1834 0.6827 0.6117 0.049 Uiso 1 1 calc R
N2A N 0.1918(2) 0.68546(14) 0.82541(14) 0.0477(6) Uani 1 1 d .
C17 C 0.2279(2) 0.48747(14) 0.66130(13) 0.0302(5) Uani 1 1 d .
C18 C 0.4449(3) 0.38678(16) 0.94402(16) 0.0437(6) Uani 1 1 d .
H18 H 0.4261 0.3446 0.9912 0.052 Uiso 1 1 calc R
C19 C 0.1168(3) 0.32524(17) 0.70265(17) 0.0446(6) Uani 1 1 d .
H19 H 0.0520 0.3495 0.7430 0.054 Uiso 1 1 calc R
C20 C -0.0244(3) 0.52106(18) 0.62714(17) 0.0486(6) Uani 1 1 d .
H20A H -0.0395 0.4937 0.6880 0.058 Uiso 1 1 calc R
H20B H -0.0539 0.4775 0.5789 0.058 Uiso 1 1 calc R
C21 C 0.1255(3) 0.22971(18) 0.6884(2) 0.0566(7) Uani 1 1 d .
H21 H 0.0669 0.1898 0.7199 0.068 Uiso 1 1 calc R
C22 C 0.3029(2) 0.34576(16) 0.59765(14) 0.0381(5) Uani 1 1 d .
C23 C 0.3569(2) 0.50000(16) 0.59963(14) 0.0347(5) Uani 1 1 d .
C24 C 0.6094(2) 0.47349(16) 0.85762(16) 0.0395(6) Uani 1 1 d .
C25 C 0.3120(3) 0.25131(18) 0.58178(18) 0.0521(7) Uani 1 1 d .
H25 H 0.3771 0.2272 0.5416 0.063 Uiso 1 1 calc R
C26 C -0.0989(3) 0.6127(2) 0.6167(2) 0.0653(8) Uani 1 1 d .
H26A H -0.1911 0.6096 0.6417 0.078 Uiso 1 1 calc R
H26B H -0.1052 0.6319 0.5517 0.078 Uiso 1 1 calc R
C27 C -0.0069(3) 0.6778(2) 0.6737(2) 0.0662(9) Uani 1 1 d .
H27A H -0.0288 0.6748 0.7394 0.079 Uiso 1 1 calc R
H27B H -0.0174 0.7413 0.6522 0.079 Uiso 1 1 calc R
C28 C 0.1695(4) 0.3315(2) 0.9669(3) 0.0875(12) Uani 1 1 d .
H28A H 0.0710 0.3254 0.9711 0.131 Uiso 1 1 calc R
H28B H 0.2088 0.3440 1.0278 0.131 Uiso 1 1 calc R
H28C H 0.2074 0.2748 0.9432 0.131 Uiso 1 1 calc R
C29 C 0.2214(3) 0.19397(19) 0.6273(2) 0.0611(8) Uani 1 1 d .
H29 H 0.2245 0.1303 0.6170 0.073 Uiso 1 1 calc R
O6A O 0.73933(18) 0.50248(14) 0.83539(13) 0.0596(5) Uani 1 1 d .
C9A C 0.8515(3) 0.4615(3) 0.8865(2) 0.0765(10) Uani 1 1 d .
H9A1 H 0.9370 0.4876 0.8660 0.115 Uiso 1 1 calc R
H9A2 H 0.8518 0.3957 0.8759 0.115 Uiso 1 1 calc R
H9A3 H 0.8416 0.4736 0.9520 0.115 Uiso 1 1 calc R
H1N H 0.446(3) 0.4114(19) 0.526(2) 0.058(9) Uiso 1 1 d .

loop_
_atom_site_aniso_label
_atom_site_aniso_U_11
_atom_site_aniso_U_22
_atom_site_aniso_U_33
_atom_site_aniso_U_23
_atom_site_aniso_U_13
_atom_site_aniso_U_12
O1 0.0408(11) 0.0555(10) 0.0474(9) 0.0220(8) 0.0026(8) -0.0066(8)
O2 0.0502(11) 0.0494(10) 0.0415(9) 0.0019(7) 0.0210(8) 0.0006(9)
C3 0.0397(14) 0.0324(11) 0.0320(11) 0.0019(9) 0.0006(10) 0.0007(10)
N1A 0.0407(12) 0.0522(13) 0.0322(10) -0.0065(9) 0.0101(9) 0.0103(11)
C5 0.0280(11) 0.0341(11) 0.0229(10) 0.0018(8) 0.0047(8) 0.0005(10)
C2A 0.0369(13) 0.0305(11) 0.0244(10) -0.0035(8) -0.0002(9) 0.0024(10)
C1A 0.0385(13) 0.0351(12) 0.0297(11) -0.0009(9) 0.0073(9) 0.0032(11)
O1A 0.152(3) 0.0402(12) 0.0873(16) -0.0199(10) 0.0249(16) -0.0031(13)
C9 0.0433(15) 0.0477(14) 0.0433(13) 0.0037(11) -0.0096(11) 0.0102(12)
N4A 0.0357(11) 0.0452(11) 0.0275(9) 0.0006(8) 0.0000(8) 0.0089(9)
C12 0.0393(14) 0.0377(12) 0.0301(11) 0.0016(9) 0.0031(10) 0.0002(11)
C13 0.0335(13) 0.0375(12) 0.0286(10) -0.0057(9) -0.0058(9) 0.0021(10)
O2A 0.1108(19) 0.0656(13) 0.0455(10) -0.0047(9) 0.0336(12) 0.0113(13)
C15 0.0516(16) 0.0399(13) 0.0319(11) 0.0034(10) 0.0020(10) 0.0139(12)
N2A 0.0632(15) 0.0402(12) 0.0400(11) -0.0075(9) 0.0031(10) 0.0049(11)
C17 0.0303(12) 0.0364(12) 0.0239(10) -0.0012(8) 0.0026(9) 0.0049(10)
C18 0.0496(16) 0.0404(13) 0.0411(12) 0.0106(10) -0.0028(11) 0.0022(12)
C19 0.0379(14) 0.0466(14) 0.0493(14) -0.0050(11) -0.0008(11) -0.0053(12)
C20 0.0367(15) 0.0681(17) 0.0409(13) 0.0030(12) -0.0018(11) 0.0054(13)
C21 0.0532(18) 0.0430(15) 0.0727(18) 0.0038(13) -0.0150(14) -0.0109(14)
C22 0.0376(13) 0.0446(13) 0.0318(11) -0.0086(10) -0.0085(10) 0.0082(11)
C23 0.0362(13) 0.0438(13) 0.0242(10) -0.0006(9) 0.0030(9) 0.0075(11)
C24 0.0311(13) 0.0458(14) 0.0415(12) -0.0052(11) -0.0006(10) 0.0017(11)
C25 0.0524(17) 0.0522(16) 0.0511(15) -0.0192(12) -0.0121(13) 0.0151(14)
C26 0.0484(17) 0.093(2) 0.0542(16) -0.0010(15) -0.0089(13) 0.0272(16)
C27 0.065(2) 0.0719(19) 0.0615(17) -0.0115(14) -0.0101(15) 0.0350(16)
C28 0.066(2) 0.085(2) 0.112(3) 0.060(2) 0.008(2) -0.0115(19)
C29 0.061(2) 0.0373(14) 0.084(2) -0.0162(14) -0.0232(16) 0.0067(14)
O6A 0.0311(10) 0.0859(14) 0.0618(12) 0.0116(10) 0.0007(8) 0.0010(10)
C9A 0.0365(17) 0.125(3) 0.0683(19) 0.0101(18) -0.0017(14) 0.0147(19)

loop_
_atom_type_symbol
_atom_type_description
_atom_type_scat_dispersion_real
_atom_type_scat_dispersion_imag
_atom_type_scat_source
C C 0.0033 0.0016 'International Tables Vol C Tables 4.2.6.8 and 6.1.1.4'
H H 0.0000 0.0000 'International Tables Vol C Tables 4.2.6.8 and 6.1.1.4'
N N 0.0061 0.0033 'International Tables Vol C Tables 4.2.6.8 and 6.1.1.4'
O O 0.0106 0.0060 'International Tables Vol C Tables 4.2.6.8 and 6.1.1.4'

loop_
_geom_angle_atom_site_label_1
_geom_angle_atom_site_label_2
_geom_angle_atom_site_label_3
_geom_angle
C3 O1 C28 117.7(2)
O1 C3 C18 123.68(19)
O1 C3 C2A 116.2(2)
C18 C3 C2A 120.1(2)
C23 N1A C22 112.4(2)
C23 N1A H1N 121(2)
C22 N1A H1N 126(2)
C2A C5 C1A 118.86(18)
C2A C5 C17 116.20(17)
C1A C5 C17 101.49(15)
C2A C5 H5 106.5
C1A C5 H5 106.5
C17 C5 H5 106.5
C12 C2A C3 118.3(2)
C12 C2A C5 122.62(19)
C3 C2A C5 119.0(2)
N2A C1A C5 113.64(17)
N2A C1A C15 111.18(18)
C5 C1A C15 105.66(17)
N2A C1A H1A 108.7
C5 C1A H1A 108.7
C15 C1A H1A 108.7
C24 C9 C18 120.4(2)
C24 C9 H9 119.8
C18 C9 H9 119.8
C20 N4A C17 117.52(18)
C20 N4A C15 107.82(18)
C17 N4A C15 106.86(16)
C2A C12 C24 121.4(2)
C2A C12 H12 119.3
C24 C12 H12 119.3
C19 C13 C22 119.3(2)
C19 C13 C17 131.6(2)
C22 C13 C17 108.82(19)
N4A C15 C27 105.0(2)
N4A C15 C1A 105.77(16)
C27 C15 C1A 118.68(19)
N4A C15 H15 109.0
C27 C15 H15 109.0
C1A C15 H15 109.0
O2A N2A O1A 123.3(2)
O2A N2A C1A 120.4(2)
O1A N2A C1A 116.2(2)
N4A C17 C13 117.42(18)
N4A C17 C5 104.15(16)
C13 C17 C5 114.95(16)
N4A C17 C23 104.42(16)
C13 C17 C23 101.57(16)
C5 C17 C23 114.22(18)
C3 C18 C9 120.5(2)
C3 C18 H18 119.8
C9 C18 H18 119.8
C13 C19 C21 119.2(2)
C13 C19 H19 120.4
C21 C19 H19 120.4
N4A C20 C26 102.5(2)
N4A C20 H20A 111.3
C26 C20 H20A 111.3
N4A C20 H20B 111.3
C26 C20 H20B 111.3
H20A C20 H20B 109.2
C29 C21 C19 120.1(3)
C29 C21 H21 120.0
C19 C21 H21 120.0
C25 C22 C13 122.2(2)
C25 C22 N1A 128.3(2)
C13 C22 N1A 109.4(2)
O2 C23 N1A 127.2(2)
O2 C23 C17 125.01(19)
N1A C23 C17 107.7(2)
C9 C24 O6A 124.9(2)
C9 C24 C12 119.3(2)
O6A C24 C12 115.8(2)
C29 C25 C22 117.9(2)
C29 C25 H25 121.1
C22 C25 H25 121.1
C20 C26 C27 102.3(2)
C20 C26 H26A 111.3
C27 C26 H26A 111.3
C20 C26 H26B 111.3
C27 C26 H26B 111.3
H26A C26 H26B 109.2
C26 C27 C15 104.4(2)
C26 C27 H27A 110.9
C15 C27 H27A 110.9
C26 C27 H27B 110.9
C15 C27 H27B 110.9
H27A C27 H27B 108.9
O1 C28 H28A 109.5
O1 C28 H28B 109.5
H28A C28 H28B 109.5
O1 C28 H28C 109.5
H28A C28 H28C 109.5
H28B C28 H28C 109.5
C25 C29 C21 121.1(3)
C25 C29 H29 119.4
C21 C29 H29 119.4
C24 O6A C9A 116.6(2)
O6A C9A H9A1 109.5
O6A C9A H9A2 109.5
H9A1 C9A H9A2 109.5
O6A C9A H9A3 109.5
H9A1 C9A H9A3 109.5
H9A2 C9A H9A3 109.5

loop_
_geom_bond_atom_site_label_1
_geom_bond_atom_site_label_2
_geom_bond_distance
O1 C3 1.370(3)
O1 C28 1.416(3)
O2 C23 1.224(3)
C3 C18 1.384(3)
C3 C2A 1.405(3)
N1A C23 1.339(3)
N1A C22 1.406(3)
N1A H1N 0.80(3)
C5 C2A 1.511(3)
C5 C1A 1.510(3)
C5 C17 1.551(3)
C5 H5 0.9800
C2A C12 1.382(3)
C1A N2A 1.497(3)
C1A C15 1.557(3)
C1A H1A 0.9800
O1A N2A 1.214(3)
C9 C24 1.370(3)
C9 C18 1.385(4)
C9 H9 0.9300
N4A C20 1.468(3)
N4A C17 1.485(3)
N4A C15 1.494(3)
C12 C24 1.400(3)
C12 H12 0.9300
C13 C19 1.386(3)
C13 C22 1.384(3)
C13 C17 1.512(3)
O2A N2A 1.202(3)
C15 C27 1.525(4)
C15 H15 0.9800
C17 C23 1.556(3)
C18 H18 0.9300
C19 C21 1.393(4)
C19 H19 0.9300
C20 C26 1.509(4)
C20 H20A 0.9700
C20 H20B 0.9700
C21 C29 1.388(4)
C21 H21 0.9300
C22 C25 1.382(3)
C24 O6A 1.369(3)
C25 C29 1.379(4)
C25 H25 0.9300
C26 C27 1.517(4)
C26 H26A 0.9700
C26 H26B 0.9700
C27 H27A 0.9700
C27 H27B 0.9700
C28 H28A 0.9600
C28 H28B 0.9600
C28 H28C 0.9600
C29 H29 0.9300
O6A C9A 1.423(3)
C9A H9A1 0.9600
C9A H9A2 0.9600
C9A H9A3 0.9600

loop_
_geom_torsion_atom_site_label_1
_geom_torsion_atom_site_label_2
_geom_torsion_atom_site_label_3
_geom_torsion_atom_site_label_4
_geom_torsion
C28 O1 C3 C18 -11.3(4)
C28 O1 C3 C2A 170.4(2)
O1 C3 C2A C12 178.05(18)
C18 C3 C2A C12 -0.3(3)
O1 C3 C2A C5 -3.2(3)
C18 C3 C2A C5 178.47(19)
C1A C5 C2A C12 -47.8(3)
C17 C5 C2A C12 73.8(3)
C1A C5 C2A C3 133.5(2)
C17 C5 C2A C3 -104.9(2)
C2A C5 C1A N2A -76.6(2)
C17 C5 C1A N2A 154.57(19)
C2A C5 C1A C15 161.20(18)
C17 C5 C1A C15 32.4(2)
C3 C2A C12 C24 0.5(3)
C5 C2A C12 C24 -178.22(19)
C20 N4A C15 C27 -11.5(2)
C17 N4A C15 C27 -138.69(19)
C20 N4A C15 C1A 114.8(2)
C17 N4A C15 C1A -12.4(2)
N2A C1A C15 N4A -137.16(19)
C5 C1A C15 N4A -13.4(2)
N2A C1A C15 C27 -19.7(3)
C5 C1A C15 C27 104.1(2)
C5 C1A N2A O2A -13.9(3)
C15 C1A N2A O2A 105.2(3)
C5 C1A N2A O1A 169.9(2)
C15 C1A N2A O1A -71.0(3)
C20 N4A C17 C13 40.1(3)
C15 N4A C17 C13 161.33(18)
C20 N4A C17 C5 -88.3(2)
C15 N4A C17 C5 33.0(2)
C20 N4A C17 C23 151.62(18)
C15 N4A C17 C23 -87.16(18)
C19 C13 C17 N4A -74.4(3)
C22 C13 C17 N4A 110.9(2)
C19 C13 C17 C5 48.6(3)
C22 C13 C17 C5 -126.1(2)
C19 C13 C17 C23 172.5(2)
C22 C13 C17 C23 -2.2(2)
C2A C5 C17 N4A -170.86(17)
C1A C5 C17 N4A -40.4(2)
C2A C5 C17 C13 59.3(3)
C1A C5 C17 C13 -170.27(18)
C2A C5 C17 C23 -57.6(2)
C1A C5 C17 C23 72.9(2)
O1 C3 C18 C9 -178.2(2)
C2A C3 C18 C9 0.0(3)
C24 C9 C18 C3 0.1(4)
C22 C13 C19 C21 -1.2(3)
C17 C13 C19 C21 -175.5(2)
C17 N4A C20 C26 154.44(18)
C15 N4A C20 C26 33.7(2)
C13 C19 C21 C29 -0.7(4)
C19 C13 C22 C25 2.0(3)
C17 C13 C22 C25 177.5(2)
C19 C13 C22 N1A -175.6(2)
C17 C13 C22 N1A -0.1(2)
C23 N1A C22 C25 -174.5(2)
C23 N1A C22 C13 2.9(3)
C22 N1A C23 O2 179.6(2)
C22 N1A C23 C17 -4.3(2)
N4A C17 C23 O2 57.5(3)
C13 C17 C23 O2 -179.9(2)
C5 C17 C23 O2 -55.6(3)
N4A C17 C23 N1A -118.63(19)
C13 C17 C23 N1A 3.9(2)
C5 C17 C23 N1A 128.27(19)
C18 C9 C24 O6A 179.8(2)
C18 C9 C24 C12 0.1(4)
C2A C12 C24 C9 -0.4(3)
C2A C12 C24 O6A 179.90(19)
C13 C22 C25 C29 -0.9(4)
N1A C22 C25 C29 176.2(2)
N4A C20 C26 C27 -42.4(3)
C20 C26 C27 C15 35.5(3)
N4A C15 C27 C26 -15.2(3)
C1A C15 C27 C26 -133.1(2)
C22 C25 C29 C21 -1.0(4)
C19 C21 C29 C25 1.8(4)
C9 C24 O6A C9A 2.5(4)
C12 C24 O6A C9A -177.8(2)
